data_4124411
loop_
_publ_author_name
'Li, Houhua'
'Mazet, Cl\'ement'

_publ_section_title
;
 Catalyst-Directed Diastereoselective Isomerization of Allylic Alcohols
 for the Stereoselective Construction of C(20) in Steroid Side Chains:
 Scope and Topological Diversification.
;
_journal_name_full 'Journal of the American Chemical Society'
_journal_page_first 150811163019004
_journal_paper_doi 10.1021/jacs.5b06281
_journal_year 2015
_chemical_absolute_configuration ad
_chemical_formula_moiety 'C28 H35 N3 O'
_chemical_formula_sum 'C28 H35 N3 O'
_chemical_formula_weight 429.59
_chemical_name_systematic
; 
 ? 
;
_space_group_IT_number 19
_symmetry_cell_setting orthorhombic
_symmetry_space_group_name_Hall 'P 2ac 2ab'
_symmetry_space_group_name_H-M 'P 21 21 21'
_atom_sites_solution_hydrogens geom
_atom_sites_solution_primary direct
_atom_sites_solution_secondary difmap
_audit_creation_method SHELXL-97
_cell_angle_alpha 90.00
_cell_angle_beta 90.00
_cell_angle_gamma 90.00
_cell_formula_units_Z 12
_cell_length_a 10.28986(16)
_cell_length_b 23.9607(5)
_cell_length_c 29.1587(5)
_cell_measurement_reflns_used 8610
_cell_measurement_temperature 180(2)
_cell_measurement_theta_max 73.5140
_cell_measurement_theta_min 2.9920
_cell_volume 7189.1(2)
_computing_cell_refinement
;
CrysAlisPro, Agilent Technologies,
Version 1.171.36.28 (release 01-02-2013 CrysAlis171 .NET)
(compiled Feb  1 2013,16:14:44)
;
_computing_data_collection
;
CrysAlisPro, Agilent Technologies,
Version 1.171.36.28 (release 01-02-2013 CrysAlis171 .NET)
(compiled Feb  1 2013,16:14:44)
;
_computing_data_reduction
;
CrysAlisPro, Agilent Technologies,
Version 1.171.36.28 (release 01-02-2013 CrysAlis171 .NET)
(compiled Feb  1 2013,16:14:44)
;
_computing_molecular_graphics 'Ortep 3 (Farrugia, 1997)'
_computing_publication_material ShelX_Acta
_computing_structure_refinement 'SHELXL-97 (Sheldrick, 2008)'
_computing_structure_solution 'SHELXS-97 (Sheldrick, 2008)'
_diffrn_ambient_temperature 180(2)
_diffrn_detector_area_resol_mean 10.4679
_diffrn_measured_fraction_theta_full 0.999
_diffrn_measured_fraction_theta_max 0.976
_diffrn_measurement_device_type 'SuperNova, Dual, Cu at zero, Atlas'
_diffrn_measurement_method '\w scans'
_diffrn_radiation_monochromator mirror
_diffrn_radiation_source 'SuperNova (Cu) X-ray Source'
_diffrn_radiation_type CuK\a
_diffrn_radiation_wavelength 1.54184
_diffrn_reflns_av_R_equivalents 0.0229
_diffrn_reflns_av_sigmaI/netI 0.0366
_diffrn_reflns_limit_h_max 8
_diffrn_reflns_limit_h_min -12
_diffrn_reflns_limit_k_max 26
_diffrn_reflns_limit_k_min -29
_diffrn_reflns_limit_l_max 35
_diffrn_reflns_limit_l_min -35
_diffrn_reflns_number 18753
_diffrn_reflns_theta_full 67.50
_diffrn_reflns_theta_max 73.69
_diffrn_reflns_theta_min 3.03
_exptl_absorpt_coefficient_mu 0.561
_exptl_absorpt_correction_T_max 0.957
_exptl_absorpt_correction_T_min 0.874
_exptl_absorpt_correction_type analytical
_exptl_absorpt_process_details
;
CrysAlisPro, Agilent Technologies,
Version 1.171.36.28 (release 01-02-2013 CrysAlis171 .NET)
(compiled Feb  1 2013,16:14:44)
Analytical numeric absorption correction using a multifaceted crystal
            model based on expressions derived by R.C. Clark & J.S. Reid.
(Clark, R. C. & Reid, J. S. (1995). Acta Cryst. A51, 887-897)
;
_exptl_crystal_colour colourless
_exptl_crystal_density_diffrn 1.191
_exptl_crystal_density_method 'not measured'
_exptl_crystal_description prism
_exptl_crystal_F_000 2784
_exptl_crystal_size_max 0.3708
_exptl_crystal_size_mid 0.1887
_exptl_crystal_size_min 0.0820
_refine_diff_density_max 0.174
_refine_diff_density_min -0.166
_refine_diff_density_rms 0.035
_refine_ls_abs_structure_details 'Flack H D (1983), Acta Cryst. A39, 876-881'
_refine_ls_abs_structure_Flack 0.1(3)
_refine_ls_extinction_method none
_refine_ls_goodness_of_fit_ref 1.034
_refine_ls_hydrogen_treatment constr
_refine_ls_matrix_type full
_refine_ls_number_parameters 872
_refine_ls_number_reflns 12599
_refine_ls_number_restraints 0
_refine_ls_restrained_S_all 1.034
_refine_ls_R_factor_all 0.0529
_refine_ls_R_factor_gt 0.0433
_refine_ls_shift/su_max 0.001
_refine_ls_shift/su_mean 0.000
_refine_ls_structure_factor_coef Fsqd
_refine_ls_weighting_details 'calc w=1/[\s^2^(Fo^2^)+(0.0610P)^2^+0.5700P] where P=(Fo^2^+2Fc^2^)/3'
_refine_ls_weighting_scheme calc
_refine_ls_wR_factor_gt 0.1113
_refine_ls_wR_factor_ref 0.1169
_reflns_number_gt 10742
_reflns_number_total 12599
_reflns_threshold_expression >2sigma(I)
_cod_data_source_file ja5b06281_si_003.cif
_cod_data_source_block Z25
_cod_database_code 4124411

loop_
_symmetry_equiv_pos_as_xyz
'x, y, z'
'-x+1/2, -y, z+1/2'
'x+1/2, -y+1/2, -z'
'-x, y+1/2, -z+1/2'

loop_
_atom_site_label
_atom_site_type_symbol
_atom_site_fract_x
_atom_site_fract_y
_atom_site_fract_z
_atom_site_U_iso_or_equiv
_atom_site_adp_type
_atom_site_occupancy
_atom_site_symmetry_multiplicity
_atom_site_calc_flag
_atom_site_refinement_flags
O1 O 0.1338(2) 0.68343(10) 0.52726(6) 0.0676(6) Uani 1 1 d .
N1 N 0.9008(2) 0.64685(11) 0.10072(8) 0.0608(6) Uani 1 1 d .
N2 N 0.9265(2) 0.60603(11) 0.07811(7) 0.0543(5) Uani 1 1 d .
N3 N 0.9580(3) 0.57088(15) 0.05436(10) 0.0864(10) Uani 1 1 d .
C1 C 0.1799(2) 0.65403(12) 0.49789(8) 0.0479(6) Uani 1 1 d .
H1 H 0.1958 0.6161 0.5054 0.057 Uiso 1 1 calc R
C2 C 0.2130(2) 0.67249(10) 0.45163(8) 0.0431(5) Uani 1 1 d .
H2 H 0.1995 0.7106 0.4440 0.052 Uiso 1 1 calc R
C3 C 0.2613(2) 0.63851(9) 0.41927(7) 0.0353(4) Uani 1 1 d .
C4 C 0.3002(2) 0.58036(9) 0.43140(7) 0.0345(4) Uani 1 1 d .
C5 C 0.2324(2) 0.53518(9) 0.41400(7) 0.0412(5) Uani 1 1 d .
H5 H 0.1625 0.5413 0.3933 0.049 Uiso 1 1 calc R
C6 C 0.2650(3) 0.48110(10) 0.42639(8) 0.0514(6) Uani 1 1 d .
H6 H 0.2158 0.4505 0.4152 0.062 Uiso 1 1 calc R
C7 C 0.3706(3) 0.47190(11) 0.45542(9) 0.0547(7) Uani 1 1 d .
H7 H 0.3952 0.4349 0.4634 0.066 Uiso 1 1 calc R
C8 C 0.4386(3) 0.51658(12) 0.47236(8) 0.0523(6) Uani 1 1 d .
H8 H 0.5099 0.5103 0.4924 0.063 Uiso 1 1 calc R
C9 C 0.4050(2) 0.57039(11) 0.46072(7) 0.0427(5) Uani 1 1 d .
H9 H 0.4534 0.6009 0.4727 0.051 Uiso 1 1 calc R
C10 C 0.2756(2) 0.65421(9) 0.36922(7) 0.0365(4) Uani 1 1 d .
H10 H 0.2290 0.6248 0.3513 0.044 Uiso 1 1 calc R
C11 C 0.2142(2) 0.71064(10) 0.35533(9) 0.0509(6) Uani 1 1 d .
H11A H 0.1216 0.7055 0.3471 0.061 Uiso 1 1 calc R
H11B H 0.2197 0.7376 0.3810 0.061 Uiso 1 1 calc R
C12 C 0.2916(2) 0.73226(10) 0.31356(8) 0.0457(5) Uani 1 1 d .
H12A H 0.2333 0.7398 0.2873 0.055 Uiso 1 1 calc R
H12B H 0.3396 0.7668 0.3213 0.055 Uiso 1 1 calc R
C13 C 0.3848(2) 0.68489(9) 0.30267(7) 0.0336(4) Uani 1 1 d .
H13 H 0.3327 0.6567 0.2853 0.040 Uiso 1 1 calc R
C14 C 0.5028(2) 0.69739(8) 0.27296(7) 0.0328(4) Uani 1 1 d .
H14 H 0.5623 0.7229 0.2902 0.039 Uiso 1 1 calc R
C15 C 0.4613(2) 0.72605(10) 0.22862(8) 0.0444(5) Uani 1 1 d .
H15A H 0.3812 0.7080 0.2171 0.053 Uiso 1 1 calc R
H15B H 0.4406 0.7656 0.2353 0.053 Uiso 1 1 calc R
C16 C 0.5630(2) 0.72385(10) 0.19209(7) 0.0406(5) Uani 1 1 d .
H16 H 0.5513 0.7467 0.1658 0.049 Uiso 1 1 calc R
C17 C 0.6688(2) 0.69191(9) 0.19389(7) 0.0368(4) Uani 1 1 d .
C18 C 0.7685(2) 0.69551(10) 0.15582(8) 0.0434(5) Uani 1 1 d .
H18A H 0.7347 0.7196 0.1309 0.052 Uiso 1 1 calc R
H18B H 0.8491 0.7127 0.1678 0.052 Uiso 1 1 calc R
C19 C 0.7990(2) 0.63833(11) 0.13685(8) 0.0460(5) Uani 1 1 d .
H19 H 0.7191 0.6225 0.1223 0.055 Uiso 1 1 calc R
C20 C 0.8440(2) 0.59944(10) 0.17477(8) 0.0468(5) Uani 1 1 d .
H20A H 0.9254 0.6139 0.1885 0.056 Uiso 1 1 calc R
H20B H 0.8619 0.5620 0.1619 0.056 Uiso 1 1 calc R
C21 C 0.7387(2) 0.59513(9) 0.21184(8) 0.0413(5) Uani 1 1 d .
H21A H 0.7707 0.5705 0.2367 0.050 Uiso 1 1 calc R
H21B H 0.6608 0.5773 0.1983 0.050 Uiso 1 1 calc R
C22 C 0.6986(2) 0.65160(9) 0.23295(7) 0.0340(4) Uani 1 1 d .
C23 C 0.5749(2) 0.64246(9) 0.26302(7) 0.0338(4) Uani 1 1 d .
H23 H 0.5142 0.6189 0.2444 0.041 Uiso 1 1 calc R
C24 C 0.6018(2) 0.60986(10) 0.30766(7) 0.0417(5) Uani 1 1 d .
H24A H 0.6371 0.5727 0.2996 0.050 Uiso 1 1 calc R
H24B H 0.6693 0.6299 0.3254 0.050 Uiso 1 1 calc R
C25 C 0.4820(2) 0.60171(9) 0.33847(7) 0.0392(5) Uani 1 1 d .
H25A H 0.4192 0.5768 0.3229 0.047 Uiso 1 1 calc R
H25B H 0.5088 0.5836 0.3675 0.047 Uiso 1 1 calc R
C26 C 0.4162(2) 0.65742(8) 0.34924(7) 0.0329(4) Uani 1 1 d .
C27 C 0.8125(2) 0.67512(11) 0.26139(8) 0.0434(5) Uani 1 1 d .
H27A H 0.7845 0.7091 0.2773 0.065 Uiso 1 1 calc R
H27B H 0.8854 0.6839 0.2410 0.065 Uiso 1 1 calc R
H27C H 0.8401 0.6473 0.2840 0.065 Uiso 1 1 calc R
C28 C 0.5013(2) 0.69410(10) 0.37999(7) 0.0420(5) Uani 1 1 d .
H28A H 0.5166 0.6750 0.4092 0.063 Uiso 1 1 calc R
H28B H 0.4571 0.7297 0.3857 0.063 Uiso 1 1 calc R
H28C H 0.5846 0.7011 0.3648 0.063 Uiso 1 1 calc R
O1B O 0.1680(2) 0.64704(9) 0.86747(6) 0.0589(5) Uani 1 1 d .
N1B N 0.9275(2) 0.59667(11) 0.44057(8) 0.0635(6) Uani 1 1 d .
N2B N 0.9080(2) 0.62767(11) 0.40833(7) 0.0548(6) Uani 1 1 d .
N3B N 0.9023(3) 0.65560(16) 0.37709(9) 0.0847(10) Uani 1 1 d .
C1B C 0.2082(2) 0.61683(11) 0.83713(8) 0.0472(5) Uani 1 1 d .
H1B H 0.2213 0.5786 0.8442 0.057 Uiso 1 1 calc R
C2B C 0.2376(2) 0.63510(11) 0.79075(8) 0.0464(5) Uani 1 1 d .
H2B H 0.2175 0.6725 0.7825 0.056 Uiso 1 1 calc R
C3B C 0.2913(2) 0.60204(9) 0.75897(7) 0.0391(5) Uani 1 1 d .
C4B C 0.3429(2) 0.54599(10) 0.77175(8) 0.0400(5) Uani 1 1 d .
C5B C 0.2964(3) 0.49744(10) 0.75115(8) 0.0499(6) Uani 1 1 d .
H5B H 0.2295 0.4997 0.7288 0.060 Uiso 1 1 calc R
C6B C 0.3469(3) 0.44589(11) 0.76309(9) 0.0633(8) Uani 1 1 d .
H6B H 0.3127 0.4130 0.7494 0.076 Uiso 1 1 calc R
C7B C 0.4461(3) 0.44169(12) 0.79460(10) 0.0628(8) Uani 1 1 d .
H7B H 0.4808 0.4062 0.8024 0.075 Uiso 1 1 calc R
C8B C 0.4943(3) 0.48905(13) 0.81451(10) 0.0580(7) Uani 1 1 d .
H8B H 0.5635 0.4863 0.8360 0.070 Uiso 1 1 calc R
C9B C 0.4437(2) 0.54100(11) 0.80374(8) 0.0473(5) Uani 1 1 d .
H9B H 0.4776 0.5734 0.8182 0.057 Uiso 1 1 calc R
C10B C 0.3026(2) 0.61691(9) 0.70871(8) 0.0391(5) Uani 1 1 d .
H10B H 0.2565 0.5867 0.6915 0.047 Uiso 1 1 calc R
C11B C 0.2372(3) 0.67245(11) 0.69417(9) 0.0534(6) Uani 1 1 d .
H11C H 0.2416 0.7000 0.7194 0.064 Uiso 1 1 calc R
H11D H 0.1448 0.6661 0.6863 0.064 Uiso 1 1 calc R
C12B C 0.3132(2) 0.69380(10) 0.65174(8) 0.0474(6) Uani 1 1 d .
H12C H 0.2539 0.7008 0.6256 0.057 Uiso 1 1 calc R
H12D H 0.3607 0.7287 0.6589 0.057 Uiso 1 1 calc R
C13B C 0.4074(2) 0.64647(9) 0.64091(7) 0.0365(4) Uani 1 1 d .
H13B H 0.3553 0.6176 0.6243 0.044 Uiso 1 1 calc R
C14B C 0.5237(2) 0.65896(9) 0.61042(7) 0.0349(4) Uani 1 1 d .
H14B H 0.5818 0.6861 0.6265 0.042 Uiso 1 1 calc R
C15B C 0.4793(2) 0.68430(10) 0.56521(8) 0.0428(5) Uani 1 1 d .
H15C H 0.4013 0.6640 0.5544 0.051 Uiso 1 1 calc R
H15D H 0.4541 0.7236 0.5705 0.051 Uiso 1 1 calc R
C16B C 0.5810(2) 0.68233(9) 0.52865(7) 0.0376(4) Uani 1 1 d .
H16B H 0.5676 0.7043 0.5019 0.045 Uiso 1 1 calc R
C17B C 0.6888(2) 0.65203(9) 0.53095(7) 0.0349(4) Uani 1 1 d .
C18B C 0.7877(2) 0.65448(10) 0.49219(8) 0.0423(5) Uani 1 1 d .
H18C H 0.7508 0.6757 0.4661 0.051 Uiso 1 1 calc R
H18D H 0.8667 0.6742 0.5028 0.051 Uiso 1 1 calc R
C19B C 0.8236(2) 0.59614(11) 0.47655(8) 0.0460(5) Uani 1 1 d .
H19B H 0.7445 0.5773 0.4640 0.055 Uiso 1 1 calc R
C20B C 0.8752(2) 0.56254(10) 0.51611(9) 0.0478(6) Uani 1 1 d .
H20C H 0.9537 0.5808 0.5287 0.057 Uiso 1 1 calc R
H20D H 0.9000 0.5248 0.5053 0.057 Uiso 1 1 calc R
C21B C 0.7716(2) 0.55769(9) 0.55356(8) 0.0440(5) Uani 1 1 d .
H21C H 0.8079 0.5361 0.5795 0.053 Uiso 1 1 calc R
H21D H 0.6967 0.5365 0.5413 0.053 Uiso 1 1 calc R
C22B C 0.7229(2) 0.61461(9) 0.57160(7) 0.0354(4) Uani 1 1 d .
C23B C 0.5997(2) 0.60466(9) 0.60163(7) 0.0353(4) Uani 1 1 d .
H23B H 0.5410 0.5798 0.5835 0.042 Uiso 1 1 calc R
C24B C 0.6292(2) 0.57367(10) 0.64670(8) 0.0456(5) Uani 1 1 d .
H24C H 0.6953 0.5951 0.6640 0.055 Uiso 1 1 calc R
H24D H 0.6671 0.5368 0.6392 0.055 Uiso 1 1 calc R
C25B C 0.5097(2) 0.56484(9) 0.67768(8) 0.0413(5) Uani 1 1 d .
H25C H 0.4480 0.5392 0.6624 0.050 Uiso 1 1 calc R
H25D H 0.5373 0.5474 0.7069 0.050 Uiso 1 1 calc R
C26B C 0.4417(2) 0.62048(9) 0.68771(7) 0.0369(4) Uani 1 1 d .
C27B C 0.8325(2) 0.64291(11) 0.59905(8) 0.0445(5) Uani 1 1 d .
H27D H 0.7988 0.6765 0.6140 0.067 Uiso 1 1 calc R
H27E H 0.9034 0.6532 0.5782 0.067 Uiso 1 1 calc R
H27F H 0.8652 0.6170 0.6224 0.067 Uiso 1 1 calc R
C28B C 0.5264(2) 0.65816(11) 0.71766(8) 0.0460(5) Uani 1 1 d .
H28D H 0.6116 0.6630 0.7032 0.069 Uiso 1 1 calc R
H28E H 0.5375 0.6410 0.7479 0.069 Uiso 1 1 calc R
H28F H 0.4844 0.6946 0.7211 0.069 Uiso 1 1 calc R
O1C O 1.3610(2) 0.31814(9) 0.69182(7) 0.0651(5) Uani 1 1 d .
N1C N 0.5511(2) 0.43322(11) 0.28842(8) 0.0594(6) Uani 1 1 d .
N2C N 0.5677(2) 0.41118(11) 0.25128(7) 0.0580(6) Uani 1 1 d .
N3C N 0.5703(3) 0.39218(16) 0.21595(8) 0.0889(10) Uani 1 1 d .
C1C C 1.3212(2) 0.35084(12) 0.66338(8) 0.0499(6) Uani 1 1 d .
H1C H 1.3156 0.3890 0.6719 0.060 Uiso 1 1 calc R
C2C C 1.2813(2) 0.33564(11) 0.61709(8) 0.0459(5) Uani 1 1 d .
H2C H 1.2942 0.2982 0.6073 0.055 Uiso 1 1 calc R
C3C C 1.2270(2) 0.37183(9) 0.58745(7) 0.0376(5) Uani 1 1 d .
C4C C 1.1854(2) 0.42874(9) 0.60232(7) 0.0377(5) Uani 1 1 d .
C5C C 1.2280(2) 0.47640(10) 0.57950(8) 0.0437(5) Uani 1 1 d .
H5C H 1.2886 0.4730 0.5551 0.052 Uiso 1 1 calc R
C6C C 1.1833(3) 0.52853(10) 0.59198(8) 0.0518(6) Uani 1 1 d .
H6C H 1.2132 0.5607 0.5761 0.062 Uiso 1 1 calc R
C7C C 1.0950(3) 0.53421(11) 0.62756(9) 0.0547(7) Uani 1 1 d .
H7C H 1.0644 0.5701 0.6361 0.066 Uiso 1 1 calc R
C8C C 1.0521(2) 0.48771(12) 0.65034(10) 0.0548(6) Uani 1 1 d .
H8C H 0.9918 0.4915 0.6748 0.066 Uiso 1 1 calc R
C9C C 1.0961(2) 0.43525(11) 0.63800(8) 0.0448(5) Uani 1 1 d .
H9C H 1.0652 0.4033 0.6540 0.054 Uiso 1 1 calc R
C10C C 1.2032(2) 0.35949(9) 0.53741(7) 0.0363(4) Uani 1 1 d .
H10C H 1.2417 0.3913 0.5199 0.044 Uiso 1 1 calc R
C11C C 1.2648(2) 0.30578(10) 0.51748(8) 0.0463(5) Uani 1 1 d .
H11E H 1.3555 0.3129 0.5078 0.056 Uiso 1 1 calc R
H11F H 1.2649 0.2757 0.5407 0.056 Uiso 1 1 calc R
C12C C 1.1806(2) 0.28898(10) 0.47581(8) 0.0432(5) Uani 1 1 d .
H12E H 1.2339 0.2863 0.4476 0.052 Uiso 1 1 calc R
H12F H 1.1370 0.2527 0.4812 0.052 Uiso 1 1 calc R
C13C C 1.0807(2) 0.33652(8) 0.47203(7) 0.0331(4) Uani 1 1 d .
H13C H 1.1278 0.3681 0.4570 0.040 Uiso 1 1 calc R
C14C C 0.9578(2) 0.32803(8) 0.44393(7) 0.0331(4) Uani 1 1 d .
H14C H 0.9032 0.2986 0.4588 0.040 Uiso 1 1 calc R
C15C C 0.9920(2) 0.30945(10) 0.39500(8) 0.0414(5) Uani 1 1 d .
H15E H 1.0725 0.3287 0.3852 0.050 Uiso 1 1 calc R
H15F H 1.0099 0.2688 0.3951 0.050 Uiso 1 1 calc R
C16C C 0.8870(2) 0.32131(10) 0.36075(8) 0.0417(5) Uani 1 1 d .
H16C H 0.8950 0.3045 0.3314 0.050 Uiso 1 1 calc R
C17C C 0.7839(2) 0.35323(9) 0.36804(7) 0.0375(4) Uani 1 1 d .
C18C C 0.6830(2) 0.36155(11) 0.33063(8) 0.0451(5) Uani 1 1 d .
H18E H 0.6009 0.3430 0.3396 0.054 Uiso 1 1 calc R
H18F H 0.7140 0.3442 0.3018 0.054 Uiso 1 1 calc R
C19C C 0.6580(2) 0.42348(11) 0.32268(8) 0.0462(5) Uani 1 1 d .
H19C H 0.7396 0.4417 0.3116 0.055 Uiso 1 1 calc R
C20C C 0.6146(2) 0.45106(10) 0.36679(8) 0.0456(5) Uani 1 1 d .
H20E H 0.5322 0.4341 0.3773 0.055 Uiso 1 1 calc R
H20F H 0.5992 0.4913 0.3614 0.055 Uiso 1 1 calc R
C21C C 0.7190(2) 0.44373(9) 0.40359(8) 0.0408(5) Uani 1 1 d .
H21E H 0.6876 0.4609 0.4324 0.049 Uiso 1 1 calc R
H21F H 0.7978 0.4643 0.3940 0.049 Uiso 1 1 calc R
C22C C 0.7571(2) 0.38250(9) 0.41343(7) 0.0340(4) Uani 1 1 d .
C23C C 0.88174(19) 0.38340(8) 0.44338(7) 0.0329(4) Uani 1 1 d .
H23C H 0.9408 0.4117 0.4292 0.040 Uiso 1 1 calc R
C24C C 0.8568(2) 0.40319(10) 0.49250(7) 0.0394(5) Uani 1 1 d .
H24E H 0.7994 0.3760 0.5081 0.047 Uiso 1 1 calc R
H24F H 0.8108 0.4394 0.4915 0.047 Uiso 1 1 calc R
C25C C 0.9824(2) 0.40993(9) 0.52062(7) 0.0373(5) Uani 1 1 d .
H25E H 1.0369 0.4395 0.5068 0.045 Uiso 1 1 calc R
H25F H 0.9603 0.4214 0.5523 0.045 Uiso 1 1 calc R
C26C C 1.05848(19) 0.35517(9) 0.52189(7) 0.0330(4) Uani 1 1 d .
C27C C 0.6439(2) 0.35260(10) 0.43773(8) 0.0416(5) Uani 1 1 d .
H27G H 0.5710 0.3484 0.4163 0.062 Uiso 1 1 calc R
H27H H 0.6160 0.3747 0.4643 0.062 Uiso 1 1 calc R
H27I H 0.6725 0.3157 0.4480 0.062 Uiso 1 1 calc R
C28C C 0.9878(2) 0.31177(10) 0.55131(8) 0.0419(5) Uani 1 1 d .
H28G H 0.8991 0.3068 0.5398 0.063 Uiso 1 1 calc R
H28H H 0.9846 0.3246 0.5832 0.063 Uiso 1 1 calc R
H28I H 1.0344 0.2761 0.5498 0.063 Uiso 1 1 calc R

loop_
_atom_site_aniso_label
_atom_site_aniso_U_11
_atom_site_aniso_U_22
_atom_site_aniso_U_33
_atom_site_aniso_U_23
_atom_site_aniso_U_13
_atom_site_aniso_U_12
O1 0.0645(12) 0.0894(15) 0.0488(10) -0.0120(10) 0.0158(9) 0.0084(12)
N1 0.0642(14) 0.0663(15) 0.0519(12) -0.0101(11) 0.0224(11) 0.0007(12)
N2 0.0457(11) 0.0768(16) 0.0404(10) -0.0138(11) 0.0039(9) 0.0070(11)
N3 0.0683(17) 0.120(3) 0.0714(16) -0.0413(18) 0.0115(14) 0.0130(18)
C1 0.0408(12) 0.0604(15) 0.0424(12) 0.0001(11) 0.0062(10) 0.0030(11)
C2 0.0407(11) 0.0432(12) 0.0454(12) 0.0012(10) 0.0058(10) 0.0018(10)
C3 0.0296(9) 0.0357(11) 0.0407(10) 0.0018(9) 0.0053(8) -0.0015(8)
C4 0.0373(10) 0.0350(10) 0.0311(9) 0.0034(8) 0.0065(8) -0.0015(9)
C5 0.0464(12) 0.0405(12) 0.0366(10) 0.0027(9) 0.0011(9) -0.0068(10)
C6 0.0716(17) 0.0368(12) 0.0458(12) 0.0015(10) 0.0150(12) -0.0073(12)
C7 0.0718(17) 0.0441(14) 0.0481(13) 0.0189(11) 0.0208(13) 0.0153(13)
C8 0.0502(14) 0.0639(16) 0.0429(12) 0.0161(12) 0.0044(11) 0.0108(13)
C9 0.0400(11) 0.0500(13) 0.0381(11) 0.0062(10) 0.0011(9) -0.0004(10)
C10 0.0335(10) 0.0333(10) 0.0426(11) 0.0039(9) 0.0032(9) 0.0033(8)
C11 0.0449(13) 0.0454(13) 0.0624(15) 0.0177(12) 0.0167(12) 0.0154(11)
C12 0.0440(12) 0.0404(12) 0.0525(13) 0.0127(10) 0.0144(11) 0.0134(10)
C13 0.0324(9) 0.0303(10) 0.0381(10) 0.0034(8) 0.0031(8) 0.0043(8)
C14 0.0337(10) 0.0301(10) 0.0345(10) 0.0034(8) 0.0017(8) 0.0008(8)
C15 0.0450(12) 0.0434(12) 0.0447(12) 0.0087(10) 0.0037(10) 0.0107(10)
C16 0.0461(12) 0.0396(12) 0.0359(10) 0.0053(9) 0.0018(9) 0.0043(10)
C17 0.0409(11) 0.0352(11) 0.0342(10) -0.0015(9) 0.0031(9) -0.0006(9)
C18 0.0468(12) 0.0457(13) 0.0379(11) -0.0001(10) 0.0072(10) 0.0004(10)
C19 0.0415(12) 0.0550(14) 0.0416(11) -0.0071(11) 0.0085(10) -0.0015(11)
C20 0.0453(12) 0.0437(12) 0.0515(13) -0.0095(11) 0.0102(10) 0.0036(10)
C21 0.0459(12) 0.0328(11) 0.0451(11) -0.0040(9) 0.0075(10) 0.0043(9)
C22 0.0353(10) 0.0326(10) 0.0340(9) -0.0030(8) 0.0022(8) 0.0010(8)
C23 0.0357(10) 0.0310(10) 0.0346(9) -0.0001(8) 0.0011(8) 0.0034(8)
C24 0.0435(11) 0.0394(12) 0.0422(11) 0.0079(10) 0.0076(10) 0.0129(9)
C25 0.0437(11) 0.0336(11) 0.0404(11) 0.0081(9) 0.0065(9) 0.0075(9)
C26 0.0339(10) 0.0286(10) 0.0361(10) 0.0007(8) 0.0049(8) 0.0017(8)
C27 0.0367(11) 0.0519(13) 0.0415(11) -0.0061(10) -0.0009(9) -0.0012(10)
C28 0.0394(11) 0.0489(13) 0.0376(11) -0.0021(10) 0.0020(9) -0.0049(10)
O1B 0.0621(11) 0.0657(12) 0.0490(9) -0.0083(9) 0.0129(9) -0.0011(10)
N1B 0.0588(14) 0.0718(16) 0.0599(13) 0.0064(12) 0.0240(12) 0.0128(12)
N2B 0.0434(11) 0.0863(17) 0.0347(10) -0.0082(11) 0.0080(8) -0.0020(11)
N3B 0.0607(15) 0.145(3) 0.0487(13) 0.0176(17) 0.0104(12) -0.0028(18)
C1B 0.0387(11) 0.0574(15) 0.0456(12) -0.0026(11) 0.0063(10) -0.0005(11)
C2B 0.0463(12) 0.0453(13) 0.0476(12) 0.0007(11) 0.0075(10) -0.0018(11)
C3B 0.0348(10) 0.0400(11) 0.0426(11) -0.0004(9) 0.0058(9) -0.0066(9)
C4B 0.0411(11) 0.0378(11) 0.0410(11) 0.0008(9) 0.0110(9) -0.0051(9)
C5B 0.0658(16) 0.0439(13) 0.0398(11) 0.0022(10) 0.0060(11) -0.0130(12)
C6B 0.099(2) 0.0384(13) 0.0528(14) -0.0020(12) 0.0279(16) -0.0127(14)
C7B 0.0738(19) 0.0525(16) 0.0621(16) 0.0108(13) 0.0287(15) 0.0154(14)
C8B 0.0458(13) 0.0654(18) 0.0628(16) 0.0141(14) 0.0077(12) 0.0086(13)
C9B 0.0421(12) 0.0499(14) 0.0499(12) 0.0023(11) 0.0066(10) -0.0032(10)
C10B 0.0368(11) 0.0369(11) 0.0436(11) -0.0001(9) 0.0050(9) -0.0022(9)
C11B 0.0503(14) 0.0503(14) 0.0595(14) 0.0125(12) 0.0170(12) 0.0097(11)
C12B 0.0492(13) 0.0434(13) 0.0497(12) 0.0072(11) 0.0118(11) 0.0095(11)
C13B 0.0350(10) 0.0355(11) 0.0391(10) -0.0010(9) 0.0027(9) 0.0005(9)
C14B 0.0351(10) 0.0315(10) 0.0382(10) -0.0001(9) 0.0010(8) -0.0009(8)
C15B 0.0387(11) 0.0454(12) 0.0443(11) 0.0041(10) 0.0033(9) 0.0071(10)
C16B 0.0400(11) 0.0385(11) 0.0343(10) 0.0022(9) -0.0012(9) 0.0016(9)
C17B 0.0372(10) 0.0312(10) 0.0363(10) -0.0020(9) 0.0031(8) -0.0025(8)
C18B 0.0425(12) 0.0419(12) 0.0424(11) 0.0033(10) 0.0062(10) 0.0017(10)
C19B 0.0429(12) 0.0481(13) 0.0471(12) -0.0063(11) 0.0126(10) 0.0006(10)
C20B 0.0452(13) 0.0363(12) 0.0618(14) -0.0023(11) 0.0129(11) 0.0047(10)
C21B 0.0460(12) 0.0343(11) 0.0516(12) 0.0015(10) 0.0078(11) 0.0039(10)
C22B 0.0345(10) 0.0322(10) 0.0396(10) 0.0000(9) 0.0029(9) 0.0000(8)
C23B 0.0346(10) 0.0324(10) 0.0388(10) 0.0010(9) 0.0018(8) 0.0006(8)
C24B 0.0433(12) 0.0438(12) 0.0496(12) 0.0106(11) 0.0115(10) 0.0062(10)
C25B 0.0423(11) 0.0381(12) 0.0434(11) 0.0072(9) 0.0069(9) 0.0014(9)
C26B 0.0357(10) 0.0353(11) 0.0399(10) -0.0013(9) 0.0049(9) -0.0045(9)
C27B 0.0372(11) 0.0518(14) 0.0444(12) -0.0009(11) 0.0012(10) -0.0018(10)
C28B 0.0481(12) 0.0489(13) 0.0410(11) -0.0018(10) -0.0003(10) -0.0160(11)
O1C 0.0681(12) 0.0685(12) 0.0588(11) 0.0206(10) -0.0231(10) -0.0067(10)
N1C 0.0503(12) 0.0763(16) 0.0517(13) 0.0019(12) -0.0158(10) 0.0060(12)
N2C 0.0460(11) 0.0900(18) 0.0379(11) 0.0123(11) -0.0082(9) -0.0043(12)
N3C 0.0670(17) 0.157(3) 0.0425(13) -0.0035(16) -0.0107(12) 0.0012(19)
C1C 0.0432(12) 0.0570(15) 0.0494(13) 0.0086(12) -0.0100(10) -0.0033(11)
C2C 0.0413(12) 0.0444(13) 0.0519(13) 0.0032(11) -0.0077(10) 0.0019(10)
C3C 0.0292(10) 0.0402(11) 0.0433(11) 0.0039(9) -0.0047(9) -0.0015(9)
C4C 0.0332(10) 0.0382(11) 0.0417(11) 0.0006(9) -0.0090(9) -0.0007(9)
C5C 0.0451(12) 0.0439(12) 0.0420(11) -0.0010(10) -0.0094(10) -0.0077(10)
C6C 0.0668(16) 0.0385(12) 0.0501(13) 0.0030(11) -0.0200(12) -0.0096(12)
C7C 0.0539(15) 0.0427(13) 0.0673(16) -0.0111(12) -0.0223(13) 0.0065(11)
C8C 0.0407(13) 0.0608(16) 0.0630(15) -0.0122(13) -0.0005(12) 0.0047(12)
C9C 0.0410(12) 0.0477(13) 0.0458(12) -0.0011(11) -0.0031(10) -0.0025(10)
C10C 0.0292(10) 0.0359(11) 0.0440(11) 0.0021(9) -0.0008(8) 0.0038(8)
C11C 0.0388(11) 0.0453(13) 0.0548(13) -0.0043(11) -0.0044(10) 0.0139(10)
C12C 0.0395(11) 0.0402(12) 0.0498(12) -0.0036(10) 0.0011(10) 0.0119(10)
C13C 0.0321(9) 0.0270(9) 0.0402(10) -0.0008(8) 0.0012(8) 0.0024(8)
C14C 0.0335(10) 0.0272(9) 0.0387(10) -0.0014(8) 0.0029(8) 0.0013(8)
C15C 0.0391(11) 0.0394(12) 0.0457(12) -0.0070(10) 0.0020(9) 0.0049(9)
C16C 0.0477(12) 0.0389(12) 0.0385(10) -0.0081(10) 0.0011(9) -0.0006(10)
C17C 0.0397(11) 0.0333(11) 0.0396(10) -0.0016(9) -0.0022(9) -0.0047(9)
C18C 0.0432(12) 0.0521(14) 0.0399(11) -0.0081(10) -0.0052(9) -0.0018(11)
C19C 0.0423(12) 0.0519(14) 0.0444(12) 0.0062(11) -0.0096(10) -0.0028(11)
C20C 0.0470(12) 0.0422(12) 0.0476(12) 0.0038(10) -0.0066(10) 0.0069(10)
C21C 0.0458(12) 0.0339(11) 0.0427(11) -0.0007(9) -0.0070(10) 0.0039(9)
C22C 0.0322(10) 0.0296(10) 0.0403(10) 0.0004(8) -0.0030(8) -0.0002(8)
C23C 0.0319(9) 0.0272(9) 0.0397(10) -0.0011(8) -0.0022(8) -0.0006(8)
C24C 0.0342(10) 0.0380(11) 0.0459(11) -0.0095(9) -0.0062(9) 0.0062(9)
C25C 0.0363(10) 0.0336(10) 0.0419(11) -0.0075(9) -0.0058(9) 0.0064(9)
C26C 0.0294(9) 0.0296(10) 0.0400(10) -0.0001(8) -0.0004(8) 0.0017(8)
C27C 0.0346(10) 0.0458(12) 0.0445(11) 0.0051(10) -0.0030(9) -0.0022(9)
C28C 0.0385(11) 0.0432(12) 0.0439(11) 0.0044(10) 0.0009(9) -0.0028(10)

loop_
_atom_type_symbol
_atom_type_description
_atom_type_scat_dispersion_real
_atom_type_scat_dispersion_imag
_atom_type_scat_source
C C 0.0181 0.0091 'International Tables Vol C Tables 4.2.6.8 and 6.1.1.4'
H H 0.0000 0.0000 'International Tables Vol C Tables 4.2.6.8 and 6.1.1.4'
N N 0.0311 0.0180 'International Tables Vol C Tables 4.2.6.8 and 6.1.1.4'
O O 0.0492 0.0322 'International Tables Vol C Tables 4.2.6.8 and 6.1.1.4'

loop_
_geom_angle_atom_site_label_1
_geom_angle_atom_site_label_2
_geom_angle_atom_site_label_3
_geom_angle
N2 N1 C19 115.2(2)
N3 N2 N1 173.5(3)
O1 C1 C2 124.8(3)
O1 C1 H1 117.6
C2 C1 H1 117.6
C3 C2 C1 123.5(2)
C3 C2 H2 118.2
C1 C2 H2 118.2
C2 C3 C4 120.0(2)
C2 C3 C10 124.3(2)
C4 C3 C10 115.75(18)
C5 C4 C9 118.7(2)
C5 C4 C3 120.5(2)
C9 C4 C3 120.8(2)
C4 C5 C6 120.9(2)
C4 C5 H5 119.6
C6 C5 H5 119.6
C5 C6 C7 119.7(2)
C5 C6 H6 120.2
C7 C6 H6 120.2
C8 C7 C6 119.5(2)
C8 C7 H7 120.2
C6 C7 H7 120.2
C7 C8 C9 121.0(2)
C7 C8 H8 119.5
C9 C8 H8 119.5
C8 C9 C4 120.3(2)
C8 C9 H9 119.8
C4 C9 H9 119.8
C3 C10 C11 115.47(19)
C3 C10 C26 117.48(18)
C11 C10 C26 103.76(17)
C3 C10 H10 106.5
C11 C10 H10 106.5
C26 C10 H10 106.5
C12 C11 C10 106.78(18)
C12 C11 H11A 110.4
C10 C11 H11A 110.4
C12 C11 H11B 110.4
C10 C11 H11B 110.4
H11A C11 H11B 108.6
C13 C12 C11 103.88(17)
C13 C12 H12A 111.0
C11 C12 H12A 111.0
C13 C12 H12B 111.0
C11 C12 H12B 111.0
H12A C12 H12B 109.0
C12 C13 C14 118.39(17)
C12 C13 C26 105.49(17)
C14 C13 C26 114.68(16)
C12 C13 H13 105.8
C14 C13 H13 105.8
C26 C13 H13 105.8
C13 C14 C15 110.36(17)
C13 C14 C23 108.87(16)
C15 C14 C23 111.13(17)
C13 C14 H14 108.8
C15 C14 H14 108.8
C23 C14 H14 108.8
C16 C15 C14 113.12(18)
C16 C15 H15A 109.0
C14 C15 H15A 109.0
C16 C15 H15B 109.0
C14 C15 H15B 109.0
H15A C15 H15B 107.8
C17 C16 C15 124.4(2)
C17 C16 H16 117.8
C15 C16 H16 117.8
C16 C17 C18 119.5(2)
C16 C17 C22 123.89(19)
C18 C17 C22 116.62(19)
C19 C18 C17 110.97(19)
C19 C18 H18A 109.4
C17 C18 H18A 109.4
C19 C18 H18B 109.4
C17 C18 H18B 109.4
H18A C18 H18B 108.0
N1 C19 C18 106.2(2)
N1 C19 C20 112.5(2)
C18 C19 C20 110.70(19)
N1 C19 H19 109.1
C18 C19 H19 109.1
C20 C19 H19 109.1
C19 C20 C21 109.83(19)
C19 C20 H20A 109.7
C21 C20 H20A 109.7
C19 C20 H20B 109.7
C21 C20 H20B 109.7
H20A C20 H20B 108.2
C20 C21 C22 114.27(19)
C20 C21 H21A 108.7
C22 C21 H21A 108.7
C20 C21 H21B 108.7
C22 C21 H21B 108.7
H21A C21 H21B 107.6
C17 C22 C21 108.15(17)
C17 C22 C27 108.83(18)
C21 C22 C27 109.35(18)
C17 C22 C23 110.18(17)
C21 C22 C23 108.62(17)
C27 C22 C23 111.65(16)
C14 C23 C24 111.15(16)
C14 C23 C22 112.26(17)
C24 C23 C22 113.50(17)
C14 C23 H23 106.5
C24 C23 H23 106.5
C22 C23 H23 106.5
C25 C24 C23 114.42(18)
C25 C24 H24A 108.7
C23 C24 H24A 108.7
C25 C24 H24B 108.7
C23 C24 H24B 108.7
H24A C24 H24B 107.6
C26 C25 C24 111.35(18)
C26 C25 H25A 109.4
C24 C25 H25A 109.4
C26 C25 H25B 109.4
C24 C25 H25B 109.4
H25A C25 H25B 108.0
C25 C26 C28 111.62(18)
C25 C26 C13 106.52(16)
C28 C26 C13 112.98(17)
C25 C26 C10 116.34(18)
C28 C26 C10 109.85(17)
C13 C26 C10 98.91(16)
C22 C27 H27A 109.5
C22 C27 H27B 109.5
H27A C27 H27B 109.5
C22 C27 H27C 109.5
H27A C27 H27C 109.5
H27B C27 H27C 109.5
C26 C28 H28A 109.5
C26 C28 H28B 109.5
H28A C28 H28B 109.5
C26 C28 H28C 109.5
H28A C28 H28C 109.5
H28B C28 H28C 109.5
N2B N1B C19B 115.4(2)
N3B N2B N1B 173.1(3)
O1B C1B C2B 124.7(3)
O1B C1B H1B 117.7
C2B C1B H1B 117.7
C3B C2B C1B 123.5(2)
C3B C2B H2B 118.3
C1B C2B H2B 118.3
C2B C3B C4B 120.5(2)
C2B C3B C10B 124.2(2)
C4B C3B C10B 115.28(19)
C5B C4B C9B 118.1(2)
C5B C4B C3B 121.4(2)
C9B C4B C3B 120.5(2)
C6B C5B C4B 120.5(3)
C6B C5B H5B 119.8
C4B C5B H5B 119.8
C7B C6B C5B 120.7(3)
C7B C6B H6B 119.6
C5B C6B H6B 119.6
C8B C7B C6B 119.4(3)
C8B C7B H7B 120.3
C6B C7B H7B 120.3
C7B C8B C9B 120.8(3)
C7B C8B H8B 119.6
C9B C8B H8B 119.6
C8B C9B C4B 120.4(3)
C8B C9B H9B 119.8
C4B C9B H9B 119.8
C3B C10B C11B 115.73(19)
C3B C10B C26B 117.61(19)
C11B C10B C26B 104.12(18)
C3B C10B H10B 106.2
C11B C10B H10B 106.2
C26B C10B H10B 106.2
C10B C11B C12B 106.40(19)
C10B C11B H11C 110.4
C12B C11B H11C 110.4
C10B C11B H11D 110.4
C12B C11B H11D 110.4
H11C C11B H11D 108.6
C13B C12B C11B 103.92(19)
C13B C12B H12C 111.0
C11B C12B H12C 111.0
C13B C12B H12D 111.0
C11B C12B H12D 111.0
H12C C12B H12D 109.0
C14B C13B C12B 118.35(18)
C14B C13B C26B 114.62(18)
C12B C13B C26B 105.26(17)
C14B C13B H13B 105.9
C12B C13B H13B 105.9
C26B C13B H13B 105.9
C13B C14B C15B 110.39(17)
C13B C14B C23B 109.32(17)
C15B C14B C23B 110.22(17)
C13B C14B H14B 109.0
C15B C14B H14B 109.0
C23B C14B H14B 109.0
C16B C15B C14B 113.26(18)
C16B C15B H15C 108.9
C14B C15B H15C 108.9
C16B C15B H15D 108.9
C14B C15B H15D 108.9
H15C C15B H15D 107.7
C17B C16B C15B 124.5(2)
C17B C16B H16B 117.8
C15B C16B H16B 117.8
C16B C17B C18B 119.99(19)
C16B C17B C22B 123.54(19)
C18B C17B C22B 116.46(18)
C19B C18B C17B 110.52(19)
C19B C18B H18C 109.5
C17B C18B H18C 109.5
C19B C18B H18D 109.5
C17B C18B H18D 109.5
H18C C18B H18D 108.1
N1B C19B C20B 106.8(2)
N1B C19B C18B 112.1(2)
C20B C19B C18B 110.4(2)
N1B C19B H19B 109.1
C20B C19B H19B 109.1
C18B C19B H19B 109.1
C19B C20B C21B 110.0(2)
C19B C20B H20C 109.7
C21B C20B H20C 109.7
C19B C20B H20D 109.7
C21B C20B H20D 109.7
H20C C20B H20D 108.2
C20B C21B C22B 113.70(19)
C20B C21B H21C 108.8
C22B C21B H21C 108.8
C20B C21B H21D 108.8
C22B C21B H21D 108.8
H21C C21B H21D 107.7
C17B C22B C27B 108.24(18)
C17B C22B C21B 109.19(17)
C27B C22B C21B 109.13(19)
C17B C22B C23B 109.82(17)
C27B C22B C23B 111.77(17)
C21B C22B C23B 108.67(18)
C14B C23B C24B 111.44(18)
C14B C23B C22B 112.16(17)
C24B C23B C22B 113.15(18)
C14B C23B H23B 106.5
C24B C23B H23B 106.5
C22B C23B H23B 106.5
C23B C24B C25B 114.18(19)
C23B C24B H24C 108.7
C25B C24B H24C 108.7
C23B C24B H24D 108.7
C25B C24B H24D 108.7
H24C C24B H24D 107.6
C26B C25B C24B 110.87(18)
C26B C25B H25C 109.5
C24B C25B H25C 109.5
C26B C25B H25D 109.5
C24B C25B H25D 109.5
H25C C25B H25D 108.1
C28B C26B C25B 111.25(19)
C28B C26B C13B 113.45(18)
C25B C26B C13B 106.69(17)
C28B C26B C10B 109.35(18)
C25B C26B C10B 116.47(18)
C13B C26B C10B 99.16(17)
C22B C27B H27D 109.5
C22B C27B H27E 109.5
H27D C27B H27E 109.5
C22B C27B H27F 109.5
H27D C27B H27F 109.5
H27E C27B H27F 109.5
C26B C28B H28D 109.5
C26B C28B H28E 109.5
H28D C28B H28E 109.5
C26B C28B H28F 109.5
H28D C28B H28F 109.5
H28E C28B H28F 109.5
N2C N1C C19C 114.9(2)
N3C N2C N1C 173.0(3)
O1C C1C C2C 124.6(3)
O1C C1C H1C 117.7
C2C C1C H1C 117.7
C3C C2C C1C 123.4(2)
C3C C2C H2C 118.3
C1C C2C H2C 118.3
C2C C3C C4C 121.4(2)
C2C C3C C10C 124.2(2)
C4C C3C C10C 114.39(18)
C5C C4C C9C 118.1(2)
C5C C4C C3C 121.3(2)
C9C C4C C3C 120.5(2)
C6C C5C C4C 120.8(2)
C6C C5C H5C 119.6
C4C C5C H5C 119.6
C5C C6C C7C 120.3(2)
C5C C6C H6C 119.8
C7C C6C H6C 119.8
C8C C7C C6C 119.6(2)
C8C C7C H7C 120.2
C6C C7C H7C 120.2
C7C C8C C9C 120.5(3)
C7C C8C H8C 119.7
C9C C8C H8C 119.7
C8C C9C C4C 120.7(2)
C8C C9C H9C 119.7
C4C C9C H9C 119.7
C3C C10C C11C 117.36(19)
C3C C10C C26C 116.66(18)
C11C C10C C26C 103.09(18)
C3C C10C H10C 106.3
C11C C10C H10C 106.3
C26C C10C H10C 106.3
C12C C11C C10C 106.41(18)
C12C C11C H11E 110.4
C10C C11C H11E 110.4
C12C C11C H11F 110.4
C10C C11C H11F 110.4
H11E C11C H11F 108.6
C13C C12C C11C 103.77(18)
C13C C12C H12E 111.0
C11C C12C H12E 111.0
C13C C12C H12F 111.0
C11C C12C H12F 111.0
H12E C12C H12F 109.0
C14C C13C C26C 115.14(17)
C14C C13C C12C 119.70(17)
C26C C13C C12C 104.29(17)
C14C C13C H13C 105.5
C26C C13C H13C 105.5
C12C C13C H13C 105.5
C13C C14C C15C 110.41(17)
C13C C14C C23C 108.23(16)
C15C C14C C23C 110.89(17)
C13C C14C H14C 109.1
C15C C14C H14C 109.1
C23C C14C H14C 109.1
C16C C15C C14C 113.51(18)
C16C C15C H15E 108.9
C14C C15C H15E 108.9
C16C C15C H15F 108.9
C14C C15C H15F 108.9
H15E C15C H15F 107.7
C17C C16C C15C 125.4(2)
C17C C16C H16C 117.3
C15C C16C H16C 117.3
C16C C17C C18C 120.5(2)
C16C C17C C22C 123.4(2)
C18C C17C C22C 116.08(19)
C17C C18C C19C 110.64(19)
C17C C18C H18E 109.5
C19C C18C H18E 109.5
C17C C18C H18F 109.5
C19C C18C H18F 109.5
H18E C18C H18F 108.1
N1C C19C C20C 106.3(2)
N1C C19C C18C 112.1(2)
C20C C19C C18C 110.22(19)
N1C C19C H19C 109.4
C20C C19C H19C 109.4
C18C C19C H19C 109.4
C19C C20C C21C 109.8(2)
C19C C20C H20E 109.7
C21C C20C H20E 109.7
C19C C20C H20F 109.7
C21C C20C H20F 109.7
H20E C20C H20F 108.2
C20C C21C C22C 114.68(19)
C20C C21C H21E 108.6
C22C C21C H21E 108.6
C20C C21C H21F 108.6
C22C C21C H21F 108.6
H21E C21C H21F 107.6
C17C C22C C27C 108.83(18)
C17C C22C C21C 108.77(17)
C27C C22C C21C 109.58(18)
C17C C22C C23C 110.21(17)
C27C C22C C23C 111.89(17)
C21C C22C C23C 107.51(17)
C24C C23C C14C 110.02(17)
C24C C23C C22C 113.11(17)
C14C C23C C22C 114.43(16)
C24C C23C H23C 106.2
C14C C23C H23C 106.2
C22C C23C H23C 106.2
C23C C24C C25C 113.00(18)
C23C C24C H24E 109.0
C25C C24C H24E 109.0
C23C C24C H24F 109.0
C25C C24C H24F 109.0
H24E C24C H24F 107.8
C26C C25C C24C 110.67(17)
C26C C25C H25E 109.5
C24C C25C H25E 109.5
C26C C25C H25F 109.5
C24C C25C H25F 109.5
H25E C25C H25F 108.1
C25C C26C C28C 110.66(18)
C25C C26C C13C 107.62(17)
C28C C26C C13C 113.73(17)
C25C C26C C10C 116.06(18)
C28C C26C C10C 109.64(18)
C13C C26C C10C 98.73(16)
C22C C27C H27G 109.5
C22C C27C H27H 109.5
H27G C27C H27H 109.5
C22C C27C H27I 109.5
H27G C27C H27I 109.5
H27H C27C H27I 109.5
C26C C28C H28G 109.5
C26C C28C H28H 109.5
H28G C28C H28H 109.5
C26C C28C H28I 109.5
H28G C28C H28I 109.5
H28H C28C H28I 109.5

loop_
_geom_bond_atom_site_label_1
_geom_bond_atom_site_label_2
_geom_bond_distance
O1 C1 1.206(3)
N1 N2 1.209(3)
N1 C19 1.500(3)
N2 N3 1.137(3)
C1 C2 1.460(3)
C1 H1 0.9500
C2 C3 1.342(3)
C2 H2 0.9500
C3 C4 1.492(3)
C3 C10 1.514(3)
C4 C5 1.385(3)
C4 C9 1.397(3)
C5 C6 1.386(3)
C5 H5 0.9500
C6 C7 1.395(4)
C6 H6 0.9500
C7 C8 1.371(4)
C7 H7 0.9500
C8 C9 1.377(3)
C8 H8 0.9500
C9 H9 0.9500
C10 C11 1.546(3)
C10 C26 1.562(3)
C10 H10 1.0000
C11 C12 1.545(3)
C11 H11A 0.9900
C11 H11B 0.9900
C12 C13 1.519(3)
C12 H12A 0.9900
C12 H12B 0.9900
C13 C14 1.522(3)
C13 C26 1.543(3)
C13 H13 1.0000
C14 C15 1.525(3)
C14 C23 1.538(3)
C14 H14 1.0000
C15 C16 1.494(3)
C15 H15A 0.9900
C15 H15B 0.9900
C16 C17 1.332(3)
C16 H16 0.9500
C17 C18 1.514(3)
C17 C22 1.524(3)
C18 C19 1.511(3)
C18 H18A 0.9900
C18 H18B 0.9900
C19 C20 1.518(3)
C19 H19 1.0000
C20 C21 1.534(3)
C20 H20A 0.9900
C20 H20B 0.9900
C21 C22 1.543(3)
C21 H21A 0.9900
C21 H21B 0.9900
C22 C27 1.543(3)
C22 C23 1.561(3)
C23 C24 1.543(3)
C23 H23 1.0000
C24 C25 1.537(3)
C24 H24A 0.9900
C24 H24B 0.9900
C25 C26 1.529(3)
C25 H25A 0.9900
C25 H25B 0.9900
C26 C28 1.531(3)
C27 H27A 0.9800
C27 H27B 0.9800
C27 H27C 0.9800
C28 H28A 0.9800
C28 H28B 0.9800
C28 H28C 0.9800
O1B C1B 1.216(3)
N1B N2B 1.215(3)
N1B C19B 1.498(3)
N2B N3B 1.132(3)
C1B C2B 1.453(3)
C1B H1B 0.9500
C2B C3B 1.339(3)
C2B H2B 0.9500
C3B C4B 1.491(3)
C3B C10B 1.513(3)
C4B C5B 1.394(3)
C4B C9B 1.400(3)
C5B C6B 1.384(4)
C5B H5B 0.9500
C6B C7B 1.378(4)
C6B H6B 0.9500
C7B C8B 1.368(4)
C7B H7B 0.9500
C8B C9B 1.386(4)
C8B H8B 0.9500
C9B H9B 0.9500
C10B C11B 1.550(3)
C10B C26B 1.560(3)
C10B H10B 1.0000
C11B C12B 1.551(3)
C11B H11C 0.9900
C11B H11D 0.9900
C12B C13B 1.525(3)
C12B H12C 0.9900
C12B H12D 0.9900
C13B C14B 1.521(3)
C13B C26B 1.541(3)
C13B H13B 1.0000
C14B C15B 1.522(3)
C14B C23B 1.539(3)
C14B H14B 1.0000
C15B C16B 1.495(3)
C15B H15C 0.9900
C15B H15D 0.9900
C16B C17B 1.327(3)
C16B H16B 0.9500
C17B C18B 1.522(3)
C17B C22B 1.527(3)
C18B C19B 1.516(3)
C18B H18C 0.9900
C18B H18D 0.9900
C19B C20B 1.504(3)
C19B H19B 1.0000
C20B C21B 1.530(3)
C20B H20C 0.9900
C20B H20D 0.9900
C21B C22B 1.545(3)
C21B H21C 0.9900
C21B H21D 0.9900
C22B C27B 1.541(3)
C22B C23B 1.559(3)
C23B C24B 1.540(3)
C23B H23B 1.0000
C24B C25B 1.541(3)
C24B H24C 0.9900
C24B H24D 0.9900
C25B C26B 1.533(3)
C25B H25C 0.9900
C25B H25D 0.9900
C26B C28B 1.529(3)
C27B H27D 0.9800
C27B H27E 0.9800
C27B H27F 0.9800
C28B H28D 0.9800
C28B H28E 0.9800
C28B H28F 0.9800
O1C C1C 1.212(3)
N1C N2C 1.217(3)
N1C C19C 1.504(3)
N2C N3C 1.127(3)
C1C C2C 1.457(3)
C1C H1C 0.9500
C2C C3C 1.346(3)
C2C H2C 0.9500
C3C C4C 1.494(3)
C3C C10C 1.509(3)
C4C C5C 1.392(3)
C4C C9C 1.397(3)
C5C C6C 1.380(4)
C5C H5C 0.9500
C6C C7C 1.386(4)
C6C H6C 0.9500
C7C C8C 1.370(4)
C7C H7C 0.9500
C8C C9C 1.383(4)
C8C H8C 0.9500
C9C H9C 0.9500
C10C C11C 1.548(3)
C10C C26C 1.560(3)
C10C H10C 1.0000
C11C C12C 1.545(3)
C11C H11E 0.9900
C11C H11F 0.9900
C12C C13C 1.538(3)
C12C H12E 0.9900
C12C H12F 0.9900
C13C C14C 1.521(3)
C13C C26C 1.538(3)
C13C H13C 1.0000
C14C C15C 1.536(3)
C14C C23C 1.540(3)
C14C H14C 1.0000
C15C C16C 1.498(3)
C15C H15E 0.9900
C15C H15F 0.9900
C16C C17C 1.325(3)
C16C H16C 0.9500
C17C C18C 1.519(3)
C17C C22C 1.523(3)
C18C C19C 1.524(3)
C18C H18E 0.9900
C18C H18F 0.9900
C19C C20C 1.513(3)
C19C H19C 1.0000
C20C C21C 1.528(3)
C20C H20E 0.9900
C20C H20F 0.9900
C21C C22C 1.545(3)
C21C H21E 0.9900
C21C H21F 0.9900
C22C C27C 1.540(3)
C22C C23C 1.552(3)
C23C C24C 1.530(3)
C23C H23C 1.0000
C24C C25C 1.539(3)
C24C H24E 0.9900
C24C H24F 0.9900
C25C C26C 1.529(3)
C25C H25E 0.9900
C25C H25F 0.9900
C26C C28C 1.532(3)
C27C H27G 0.9800
C27C H27H 0.9800
C27C H27I 0.9800
C28C H28G 0.9800
C28C H28H 0.9800
C28C H28I 0.9800
